data_7226667
loop_
_publ_author_name
'Pliquett, Daniel'
'Schulz, Peter S.'
'Heinemann, Frank W.'
'Bause, Angela'
'Wasserscheid, Peter'

_publ_section_title
;
 Liquid silver tris(perfluoroethyl)trifluorophosphate salts as new media
 for propene/propane separation.
;
_journal_issue 40
_journal_name_full 'Physical chemistry chemical physics : PCCP'
_journal_page_first 28242
_journal_page_last 28253
_journal_paper_doi 10.1039/c6cp05653a
_journal_volume 18
_journal_year 2016
_chemical_formula_moiety 'C6 F18 P, C10 H10 Ag N2'
_chemical_formula_sum 'C16 H10 Ag F18 N2 P'
_chemical_formula_weight 711.10
_chemical_properties_physical
', Air-sensitive,Moisture-sensitive,Hygroscopic,Heat-sensitive,Oxygen-sensitive,Light-sensitive'
_space_group_crystal_system monoclinic
_space_group_IT_number 14
_space_group_name_Hall '-P 2ybc'
_space_group_name_H-M_alt 'P 1 21/c 1'
_symmetry_space_group_name_Hall '-P 2ybc'
_symmetry_space_group_name_H-M 'P 1 21/c 1'
_atom_sites_solution_hydrogens geom
_audit_creation_method SHELXL-2014/6
_audit_update_record
;
2016-08-08 deposited with the CCDC.
2016-09-26 downloaded from the CCDC.
;
_cell_angle_alpha 90
_cell_angle_beta 100.596(2)
_cell_angle_gamma 90
_cell_formula_units_Z 4
_cell_length_a 12.8087(16)
_cell_length_b 10.5095(14)
_cell_length_c 16.822(2)
_cell_measurement_reflns_used 9985
_cell_measurement_temperature 100(2)
_cell_measurement_theta_max 28.67
_cell_measurement_theta_min 2.30
_cell_volume 2225.8(5)
_computing_cell_refinement 'Bruker SAINT'
_computing_data_collection 'Bruker APEX2'
_computing_data_reduction 'Bruker SAINT'
_computing_molecular_graphics 'SHELXTL 6.12 (Bruker AXS, 2002)'
_computing_publication_material 'SHELXTL 6.12 (Bruker AXS, 2002)'
_computing_structure_refinement 'SHELXL-2014/6 (Sheldrick, 2014)'
_computing_structure_solution 'SHELXTL 6.12 (Bruker AXS, 2002)'
_diffrn_ambient_temperature 100(2)
_diffrn_detector_area_resol_mean 83.33
_diffrn_measured_fraction_theta_full 1.000
_diffrn_measured_fraction_theta_max 1.000
_diffrn_measurement_device_type 'Bruker Kappa APEX II CCD area detector'
_diffrn_measurement_method 'phi and omega scans'
_diffrn_radiation_monochromator 'Quazar focussing montel optics'
_diffrn_radiation_source 'ImuS micro-focus tube'
_diffrn_radiation_type MoK\a
_diffrn_radiation_wavelength 0.71073
_diffrn_reflns_av_R_equivalents 0.0284
_diffrn_reflns_av_unetI/netI 0.0176
_diffrn_reflns_Laue_measured_fraction_full 1.000
_diffrn_reflns_Laue_measured_fraction_max 1.000
_diffrn_reflns_limit_h_max 14
_diffrn_reflns_limit_h_min -17
_diffrn_reflns_limit_k_max 14
_diffrn_reflns_limit_k_min -14
_diffrn_reflns_limit_l_max 22
_diffrn_reflns_limit_l_min -22
_diffrn_reflns_number 37563
_diffrn_reflns_point_group_measured_fraction_full 1.000
_diffrn_reflns_point_group_measured_fraction_max 1.000
_diffrn_reflns_theta_full 25.242
_diffrn_reflns_theta_max 28.674
_diffrn_reflns_theta_min 2.296
_exptl_absorpt_coefficient_mu 1.137
_exptl_absorpt_correction_T_max 0.746
_exptl_absorpt_correction_T_min 0.702
_exptl_absorpt_correction_type multi-scan
_exptl_absorpt_process_details 'SADABS, Bruker-AXS, 2008'
_exptl_crystal_colour colorless
_exptl_crystal_density_diffrn 2.122
_exptl_crystal_description block
_exptl_crystal_F_000 1376
_exptl_crystal_recrystallization_method 'Re-crystallisation from solvent: pyridine'
_exptl_crystal_size_max 0.180
_exptl_crystal_size_mid 0.160
_exptl_crystal_size_min 0.140
_refine_diff_density_max 0.506
_refine_diff_density_min -0.261
_refine_diff_density_rms 0.058
_refine_ls_extinction_method none
_refine_ls_goodness_of_fit_ref 0.964
_refine_ls_hydrogen_treatment constr
_refine_ls_matrix_type full
_refine_ls_number_parameters 343
_refine_ls_number_reflns 5744
_refine_ls_number_restraints 0
_refine_ls_restrained_S_all 0.964
_refine_ls_R_factor_all 0.0243
_refine_ls_R_factor_gt 0.0194
_refine_ls_shift/su_max 0.001
_refine_ls_shift/su_mean 0.000
_refine_ls_structure_factor_coef Fsqd
_refine_ls_weighting_details 'w=1/[\s^2^(Fo^2^)+(0.0182P)^2^+1.8271P] where P=(Fo^2^+2Fc^2^)/3'
_refine_ls_weighting_scheme calc
_refine_ls_wR_factor_gt 0.0438
_refine_ls_wR_factor_ref 0.0466
_reflns_Friedel_coverage 0.000
_reflns_number_gt 5109
_reflns_number_total 5744
_reflns_threshold_expression 'I > 2\s(I)'
_cod_data_source_file c6cp05653a1.cif
_cod_data_source_block crt1404
_cod_depositor_comments 'Adding full bibliography for 7226665--7226667.cif.'
_cod_database_code 7226667
_shelx_space_group_comment
;
The symmetry employed for this shelxl refinement is uniquely defined
by the following loop, which should always be used as a source of
symmetry information in preference to the above space-group names.
They are only intended as comments.
;
_shelx_estimated_absorpt_t_min 0.822
_shelx_estimated_absorpt_t_max 0.857
_shelxl_version_number 2014/6

loop_
_space_group_symop_operation_xyz
'x, y, z'
'-x, y+1/2, -z+1/2'
'-x, -y, -z'
'x, -y-1/2, z-1/2'

loop_
_atom_site_label
_atom_site_type_symbol
_atom_site_fract_x
_atom_site_fract_y
_atom_site_fract_z
_atom_site_U_iso_or_equiv
_atom_site_adp_type
_atom_site_occupancy
_atom_site_site_symmetry_order
_atom_site_calc_flag
_atom_site_refinement_flags_posn
_atom_site_refinement_flags_adp
Ag1 Ag 0.43289(2) 0.45219(2) 0.57578(2) 0.02119(4) Uani 1 1 d . .
N1 N 0.57008(10) 0.33803(12) 0.59817(7) 0.0175(2) Uani 1 1 d . .
N2 N 0.28760(10) 0.55142(12) 0.54992(8) 0.0200(3) Uani 1 1 d . .
C1 C 0.65248(12) 0.36284(15) 0.65771(9) 0.0217(3) Uani 1 1 d . .
H1 H 0.6490 0.4348 0.6913 0.026 Uiso 1 1 calc R U
C2 C 0.74233(13) 0.28753(17) 0.67200(10) 0.0260(3) Uani 1 1 d . .
H2 H 0.7994 0.3076 0.7147 0.031 Uiso 1 1 calc R U
C3 C 0.74830(13) 0.18264(16) 0.62354(10) 0.0257(3) Uani 1 1 d . .
H3 H 0.8096 0.1299 0.6320 0.031 Uiso 1 1 calc R U
C4 C 0.66319(14) 0.15613(15) 0.56257(10) 0.0268(3) Uani 1 1 d . .
H4 H 0.6650 0.0846 0.5283 0.032 Uiso 1 1 calc R U
C5 C 0.57576(13) 0.23467(15) 0.55207(9) 0.0231(3) Uani 1 1 d . .
H5 H 0.5170 0.2150 0.5106 0.028 Uiso 1 1 calc R U
C6 C 0.21557(13) 0.51770(15) 0.48469(9) 0.0224(3) Uani 1 1 d . .
H6 H 0.2342 0.4544 0.4495 0.027 Uiso 1 1 calc R U
C7 C 0.11564(14) 0.57140(17) 0.46683(11) 0.0290(4) Uani 1 1 d . .
H7 H 0.0665 0.5451 0.4204 0.035 Uiso 1 1 calc R U
C8 C 0.08820(14) 0.66376(17) 0.51740(12) 0.0308(4) Uani 1 1 d . .
H8 H 0.0199 0.7022 0.5063 0.037 Uiso 1 1 calc R U
C9 C 0.16155(14) 0.69961(17) 0.58458(11) 0.0305(4) Uani 1 1 d . .
H9 H 0.1446 0.7633 0.6202 0.037 Uiso 1 1 calc R U
C10 C 0.26018(13) 0.64120(16) 0.59909(10) 0.0260(3) Uani 1 1 d . .
H10 H 0.3103 0.6655 0.6455 0.031 Uiso 1 1 calc R U
P1 P 0.26656(3) 0.21653(3) 0.73547(2) 0.01435(7) Uani 1 1 d . .
F1 F 0.31393(7) 0.31011(8) 0.67342(5) 0.01834(17) Uani 1 1 d . .
F2 F 0.36684(7) 0.12199(8) 0.73685(5) 0.02085(18) Uani 1 1 d . .
F3 F 0.21533(7) 0.12731(8) 0.79748(5) 0.01955(17) Uani 1 1 d . .
F4 F 0.29588(7) 0.35945(9) 0.87748(5) 0.02361(19) Uani 1 1 d . .
F5 F 0.40278(7) 0.19961(9) 0.87905(5) 0.0257(2) Uani 1 1 d . .
F6 F 0.49755(8) 0.42345(10) 0.89030(6) 0.0321(2) Uani 1 1 d . .
F7 F 0.51308(8) 0.32547(11) 0.78046(6) 0.0331(2) Uani 1 1 d . .
F8 F 0.41019(8) 0.48917(9) 0.77652(6) 0.0289(2) Uani 1 1 d . .
F9 F 0.21885(8) -0.01446(8) 0.66789(6) 0.0272(2) Uani 1 1 d . .
F10 F 0.08683(7) 0.11595(9) 0.63676(5) 0.02407(19) Uani 1 1 d . .
F11 F 0.32579(8) 0.11363(10) 0.56434(6) 0.0284(2) Uani 1 1 d . .
F12 F 0.17281(8) 0.03459(9) 0.51344(6) 0.0296(2) Uani 1 1 d . .
F13 F 0.19022(8) 0.23710(9) 0.52964(5) 0.0258(2) Uani 1 1 d . .
F14 F 0.10505(7) 0.35465(9) 0.64812(5) 0.02376(19) Uani 1 1 d . .
F15 F 0.19286(7) 0.45752(8) 0.75017(6) 0.02445(19) Uani 1 1 d . .
F16 F 0.00335(8) 0.21761(10) 0.75243(6) 0.0317(2) Uani 1 1 d . .
F17 F -0.00941(8) 0.42120(11) 0.75568(8) 0.0413(3) Uani 1 1 d . .
F18 F 0.09043(8) 0.32208(13) 0.85318(6) 0.0397(3) Uani 1 1 d . .
C11 C 0.35325(12) 0.29527(14) 0.82994(9) 0.0187(3) Uani 1 1 d . .
C12 C 0.44445(12) 0.38495(16) 0.81799(9) 0.0233(3) Uani 1 1 d . .
C13 C 0.19463(12) 0.10997(14) 0.64774(9) 0.0182(3) Uani 1 1 d . .
C14 C 0.22178(12) 0.12500(15) 0.56268(9) 0.0209(3) Uani 1 1 d . .
C15 C 0.15149(12) 0.34044(14) 0.72770(9) 0.0187(3) Uani 1 1 d . .
C16 C 0.05815(13) 0.32379(18) 0.77334(10) 0.0277(4) Uani 1 1 d . .

loop_
_atom_site_aniso_label
_atom_site_aniso_U_11
_atom_site_aniso_U_22
_atom_site_aniso_U_33
_atom_site_aniso_U_23
_atom_site_aniso_U_13
_atom_site_aniso_U_12
Ag1 0.01803(6) 0.02176(6) 0.02463(6) 0.00422(4) 0.00611(4) 0.00429(4)
N1 0.0177(6) 0.0184(6) 0.0169(6) 0.0002(5) 0.0045(5) 0.0006(5)
N2 0.0196(6) 0.0196(6) 0.0217(6) 0.0047(5) 0.0058(5) 0.0014(5)
C1 0.0204(7) 0.0228(7) 0.0227(7) -0.0068(6) 0.0059(6) -0.0038(6)
C2 0.0177(7) 0.0352(9) 0.0241(8) -0.0012(7) 0.0010(6) -0.0020(7)
C3 0.0243(8) 0.0245(8) 0.0294(8) 0.0080(7) 0.0081(7) 0.0073(6)
C4 0.0343(9) 0.0204(7) 0.0259(8) -0.0032(6) 0.0061(7) 0.0054(7)
C5 0.0267(8) 0.0234(7) 0.0174(7) -0.0041(6) -0.0008(6) 0.0022(6)
C6 0.0264(8) 0.0200(7) 0.0211(7) 0.0041(6) 0.0052(6) 0.0017(6)
C7 0.0246(8) 0.0324(9) 0.0275(8) 0.0070(7) -0.0016(7) 0.0003(7)
C8 0.0212(8) 0.0299(9) 0.0418(10) 0.0095(8) 0.0072(7) 0.0058(7)
C9 0.0291(9) 0.0261(8) 0.0395(10) -0.0027(7) 0.0150(8) 0.0034(7)
C10 0.0244(8) 0.0261(8) 0.0276(8) -0.0019(7) 0.0054(7) -0.0010(6)
P1 0.01456(16) 0.01577(16) 0.01263(16) 0.00258(13) 0.00223(13) 0.00047(13)
F1 0.0201(4) 0.0198(4) 0.0156(4) 0.0044(3) 0.0045(3) -0.0013(3)
F2 0.0194(4) 0.0210(4) 0.0221(4) 0.0039(3) 0.0040(3) 0.0060(3)
F3 0.0213(4) 0.0220(4) 0.0153(4) 0.0041(3) 0.0034(3) -0.0046(3)
F4 0.0238(5) 0.0302(5) 0.0170(4) -0.0047(4) 0.0044(4) -0.0042(4)
F5 0.0270(5) 0.0270(5) 0.0194(4) 0.0087(4) -0.0057(4) -0.0012(4)
F6 0.0286(5) 0.0380(6) 0.0249(5) 0.0045(4) -0.0077(4) -0.0138(4)
F7 0.0190(5) 0.0449(6) 0.0369(6) 0.0031(5) 0.0086(4) -0.0036(4)
F8 0.0307(5) 0.0268(5) 0.0264(5) 0.0085(4) -0.0019(4) -0.0101(4)
F9 0.0409(6) 0.0148(4) 0.0239(5) 0.0016(4) 0.0005(4) 0.0012(4)
F10 0.0197(4) 0.0294(5) 0.0226(5) -0.0046(4) 0.0026(4) -0.0054(4)
F11 0.0271(5) 0.0376(5) 0.0223(5) -0.0032(4) 0.0090(4) 0.0078(4)
F12 0.0396(6) 0.0284(5) 0.0198(5) -0.0086(4) 0.0027(4) 0.0012(4)
F13 0.0364(5) 0.0240(5) 0.0167(4) 0.0039(4) 0.0039(4) 0.0067(4)
F14 0.0240(5) 0.0260(5) 0.0183(4) -0.0007(4) -0.0037(4) 0.0080(4)
F15 0.0268(5) 0.0187(4) 0.0261(5) -0.0044(4) 0.0003(4) 0.0023(4)
F16 0.0193(4) 0.0426(6) 0.0350(5) -0.0094(5) 0.0092(4) -0.0064(4)
F17 0.0243(5) 0.0465(7) 0.0529(7) -0.0176(6) 0.0066(5) 0.0137(5)
F18 0.0247(5) 0.0742(8) 0.0221(5) -0.0132(5) 0.0090(4) -0.0052(5)
C11 0.0184(7) 0.0210(7) 0.0159(6) 0.0039(5) 0.0013(5) -0.0004(6)
C12 0.0193(7) 0.0290(8) 0.0198(7) 0.0043(6) -0.0012(6) -0.0058(6)
C13 0.0213(7) 0.0161(6) 0.0170(7) 0.0017(5) 0.0027(5) 0.0019(6)
C14 0.0250(8) 0.0205(7) 0.0168(7) -0.0005(6) 0.0031(6) 0.0051(6)
C15 0.0185(7) 0.0206(7) 0.0156(6) -0.0025(5) -0.0007(5) 0.0023(6)
C16 0.0175(7) 0.0403(9) 0.0250(8) -0.0106(7) 0.0030(6) 0.0018(7)

loop_
_atom_type_symbol
_atom_type_description
_atom_type_scat_dispersion_real
_atom_type_scat_dispersion_imag
_atom_type_scat_source
C C 0.0033 0.0016 'International Tables Vol C Tables 4.2.6.8 and 6.1.1.4'
H H 0.0000 0.0000 'International Tables Vol C Tables 4.2.6.8 and 6.1.1.4'
N N 0.0061 0.0033 'International Tables Vol C Tables 4.2.6.8 and 6.1.1.4'
F F 0.0171 0.0103 'International Tables Vol C Tables 4.2.6.8 and 6.1.1.4'
P P 0.1023 0.0942 'International Tables Vol C Tables 4.2.6.8 and 6.1.1.4'
Ag Ag -0.8971 1.1015 'International Tables Vol C Tables 4.2.6.8 and 6.1.1.4'

loop_
_geom_angle_atom_site_label_1
_geom_angle_atom_site_label_2
_geom_angle_atom_site_label_3
_geom_angle
N1 Ag1 N2 174.80(5)
C1 N1 C5 118.00(13)
C1 N1 Ag1 122.68(10)
C5 N1 Ag1 119.31(10)
C10 N2 C6 118.02(14)
C10 N2 Ag1 122.77(11)
C6 N2 Ag1 119.03(10)
N1 C1 C2 122.36(14)
N1 C1 H1 118.8
C2 C1 H1 118.8
C1 C2 C3 119.30(15)
C1 C2 H2 120.3
C3 C2 H2 120.3
C4 C3 C2 118.52(15)
C4 C3 H3 120.7
C2 C3 H3 120.7
C5 C4 C3 119.14(15)
C5 C4 H4 120.4
C3 C4 H4 120.4
N1 C5 C4 122.66(15)
N1 C5 H5 118.7
C4 C5 H5 118.7
N2 C6 C7 122.64(15)
N2 C6 H6 118.7
C7 C6 H6 118.7
C8 C7 C6 119.02(16)
C8 C7 H7 120.5
C6 C7 H7 120.5
C7 C8 C9 118.97(16)
C7 C8 H8 120.5
C9 C8 H8 120.5
C8 C9 C10 118.95(16)
C8 C9 H9 120.5
C10 C9 H9 120.5
N2 C10 C9 122.40(16)
N2 C10 H10 118.8
C9 C10 H10 118.8
F2 P1 F3 92.84(5)
F2 P1 F1 89.52(5)
F3 P1 F1 177.63(5)
F2 P1 C13 85.50(6)
F3 P1 C13 87.94(6)
F1 P1 C13 92.39(6)
F2 P1 C11 85.26(6)
F3 P1 C11 87.61(6)
F1 P1 C11 92.44(6)
C13 P1 C11 169.53(6)
F2 P1 C15 174.93(6)
F3 P1 C15 92.22(6)
F1 P1 C15 85.41(6)
C13 P1 C15 94.98(6)
C11 P1 C15 94.66(6)
F4 C11 F5 104.35(11)
F4 C11 C12 106.11(12)
F5 C11 C12 104.32(12)
F4 C11 P1 113.69(10)
F5 C11 P1 108.02(10)
C12 C11 P1 119.02(10)
F8 C12 F7 108.76(13)
F8 C12 F6 106.89(13)
F7 C12 F6 107.64(13)
F8 C12 C11 112.77(12)
F7 C12 C11 110.94(13)
F6 C12 C11 109.63(12)
F10 C13 F9 104.79(11)
F10 C13 C14 105.42(12)
F9 C13 C14 104.34(11)
F10 C13 P1 113.82(10)
F9 C13 P1 107.90(9)
C14 C13 P1 119.29(10)
F11 C14 F13 108.26(13)
F11 C14 F12 107.59(12)
F13 C14 F12 107.31(12)
F11 C14 C13 111.51(12)
F13 C14 C13 112.00(12)
F12 C14 C13 109.98(13)
F15 C15 F14 104.43(11)
F15 C15 C16 105.12(12)
F14 C15 C16 105.15(12)
F15 C15 P1 109.43(10)
F14 C15 P1 108.96(9)
C16 C15 P1 122.32(11)
F18 C16 F16 107.84(15)
F18 C16 F17 107.62(14)
F16 C16 F17 107.14(13)
F18 C16 C15 112.20(13)
F16 C16 C15 112.48(13)
F17 C16 C15 109.33(15)

loop_
_geom_bond_atom_site_label_1
_geom_bond_atom_site_label_2
_geom_bond_distance
Ag1 N1 2.1037(12)
Ag1 N2 2.1077(13)
N1 C1 1.340(2)
N1 C5 1.3444(19)
N2 C10 1.343(2)
N2 C6 1.345(2)
C1 C2 1.381(2)
C1 H1 0.9500
C2 C3 1.381(2)
C2 H2 0.9500
C3 C4 1.381(2)
C3 H3 0.9500
C4 C5 1.376(2)
C4 H4 0.9500
C5 H5 0.9500
C6 C7 1.380(2)
C6 H6 0.9500
C7 C8 1.378(3)
C7 H7 0.9500
C8 C9 1.382(3)
C8 H8 0.9500
C9 C10 1.385(2)
C9 H9 0.9500
C10 H10 0.9500
P1 F2 1.6207(9)
P1 F3 1.6278(9)
P1 F1 1.6302(9)
P1 C13 1.9445(15)
P1 C11 1.9478(16)
P1 C15 1.9530(15)
F4 C11 1.3604(17)
F5 C11 1.3794(17)
F6 C12 1.3421(18)
F7 C12 1.3289(19)
F8 C12 1.3291(18)
F9 C13 1.3721(17)
F10 C13 1.3604(17)
F11 C14 1.3327(18)
F12 C14 1.3385(18)
F13 C14 1.3333(17)
F14 C15 1.3693(17)
F15 C15 1.3652(17)
F16 C16 1.331(2)
F17 C16 1.338(2)
F18 C16 1.3306(19)
C11 C12 1.543(2)
C13 C14 1.541(2)
C15 C16 1.545(2)

loop_
_geom_torsion_atom_site_label_1
_geom_torsion_atom_site_label_2
_geom_torsion_atom_site_label_3
_geom_torsion_atom_site_label_4
_geom_torsion
C5 N1 C1 C2 1.0(2)
Ag1 N1 C1 C2 -179.94(12)
N1 C1 C2 C3 0.0(2)
C1 C2 C3 C4 -0.5(2)
C2 C3 C4 C5 0.1(2)
C1 N1 C5 C4 -1.5(2)
Ag1 N1 C5 C4 179.39(13)
C3 C4 C5 N1 1.0(3)
C10 N2 C6 C7 -0.1(2)
Ag1 N2 C6 C7 175.13(12)
N2 C6 C7 C8 0.3(3)
C6 C7 C8 C9 -0.1(3)
C7 C8 C9 C10 -0.2(3)
C6 N2 C10 C9 -0.3(2)
Ag1 N2 C10 C9 -175.34(13)
C8 C9 C10 N2 0.5(3)
F4 C11 C12 F8 -65.36(16)
F5 C11 C12 F8 -175.24(12)
P1 C11 C12 F8 64.31(16)
F4 C11 C12 F7 172.35(11)
F5 C11 C12 F7 62.47(15)
P1 C11 C12 F7 -57.97(15)
F4 C11 C12 F6 53.61(16)
F5 C11 C12 F6 -56.28(16)
P1 C11 C12 F6 -176.72(10)
F10 C13 C14 F11 -176.49(12)
F9 C13 C14 F11 -66.38(15)
P1 C13 C14 F11 54.09(16)
F10 C13 C14 F13 62.02(15)
F9 C13 C14 F13 172.13(12)
P1 C13 C14 F13 -67.40(15)
F10 C13 C14 F12 -57.22(15)
F9 C13 C14 F12 52.89(15)
P1 C13 C14 F12 173.36(10)
F15 C15 C16 F18 -63.51(17)
F14 C15 C16 F18 -173.43(13)
P1 C15 C16 F18 61.85(18)
F15 C15 C16 F16 174.68(13)
F14 C15 C16 F16 64.77(17)
P1 C15 C16 F16 -59.96(17)
F15 C15 C16 F17 55.80(15)
F14 C15 C16 F17 -54.11(16)
P1 C15 C16 F17 -178.84(10)
